data_2219762
loop_
_publ_author_name
'Fun, Hoong-Kun'
'Kia, Reza'

_publ_section_title
;
 <i>N</i>,<i>N</i>'-Bis(3,5-dichlorobenzylidene)ethane-1,2-diamine
;
_journal_coeditor_code BG2206
_journal_issue 11
_journal_name_full 'Acta Crystallographica Section E'
_journal_page_first o2131
_journal_paper_doi 10.1107/S1600536808033588
_journal_volume 64
_journal_year 2008
_chemical_formula_iupac 'C16 H12 Cl4 N2'
_chemical_formula_moiety 'C16 H12 Cl4 N2'
_chemical_formula_sum 'C16 H12 Cl4 N2'
_chemical_formula_weight 374.08
_chemical_name_systematic
;
<i>N</i>,<i>N</i>'-Bis-(3,5-dichlorobenzylidene)ethane-1,2-diamine
;
_space_group_IT_number 14
_symmetry_cell_setting monoclinic
_symmetry_space_group_name_Hall '-P 2ybc'
_symmetry_space_group_name_H-M 'P 1 21/c 1'
_atom_sites_solution_hydrogens geom
_atom_sites_solution_primary direct
_atom_sites_solution_secondary refall
_audit_creation_method SHELXL-97
_cell_angle_alpha 90.00
_cell_angle_beta 110.6120(10)
_cell_angle_gamma 90.00
_cell_formula_units_Z 2
_cell_length_a 8.0539(3)
_cell_length_b 14.0170(4)
_cell_length_c 7.5015(3)
_cell_measurement_reflns_used 9889
_cell_measurement_temperature 100.00(10)
_cell_measurement_theta_max 39.87
_cell_measurement_theta_min 2.70
_cell_volume 792.64(5)
_computing_cell_refinement 'SAINT (Bruker, 2005)'
_computing_data_collection 'APEX2 (Bruker, 2005)'
_computing_data_reduction 'SAINT (Bruker, 2005)'
_computing_molecular_graphics 'SHELXTL (Sheldrick, 2008)'
_computing_publication_material
;
SHELXTL (Sheldrick, 2008) and PLATON (Spek, 2003)
;
_computing_structure_refinement 'SHELXTL (Sheldrick, 2008)'
_computing_structure_solution 'SHELXTL (Sheldrick, 2008)'
_diffrn_ambient_temperature 100.00(10)
_diffrn_measured_fraction_theta_full 0.997
_diffrn_measured_fraction_theta_max 0.997
_diffrn_measurement_device_type
;
Bruker SMART APEXII CCD area-detector
;
_diffrn_measurement_method 'CCD rotation images, thin slices'
_diffrn_radiation_monochromator graphite
_diffrn_radiation_source 'fine-focus sealed tube'
_diffrn_radiation_type MoK\a
_diffrn_radiation_wavelength 0.71073
_diffrn_reflns_av_R_equivalents 0.0352
_diffrn_reflns_av_sigmaI/netI 0.0204
_diffrn_reflns_limit_h_max 13
_diffrn_reflns_limit_h_min -13
_diffrn_reflns_limit_k_max 24
_diffrn_reflns_limit_k_min -23
_diffrn_reflns_limit_l_max 12
_diffrn_reflns_limit_l_min -12
_diffrn_reflns_number 34536
_diffrn_reflns_theta_full 37.50
_diffrn_reflns_theta_max 37.50
_diffrn_reflns_theta_min 2.70
_diffrn_standards_number 0
_exptl_absorpt_coefficient_mu 0.742
_exptl_absorpt_correction_T_max 0.9083
_exptl_absorpt_correction_T_min 0.6988
_exptl_absorpt_correction_type multi-scan
_exptl_absorpt_process_details '(<i>SADABS</i>; Bruker, 2005)'
_exptl_crystal_colour colourless
_exptl_crystal_density_diffrn 1.567
_exptl_crystal_density_method 'not measured'
_exptl_crystal_description block
_exptl_crystal_F_000 380
_exptl_crystal_size_max 0.52
_exptl_crystal_size_mid 0.25
_exptl_crystal_size_min 0.13
_refine_diff_density_max 0.70
_refine_diff_density_min -0.25
_refine_ls_extinction_method none
_refine_ls_goodness_of_fit_ref 1.061
_refine_ls_hydrogen_treatment mixed
_refine_ls_matrix_type full
_refine_ls_number_parameters 124
_refine_ls_number_reflns 4162
_refine_ls_number_restraints 0
_refine_ls_restrained_S_all 1.061
_refine_ls_R_factor_all 0.0421
_refine_ls_R_factor_gt 0.0341
_refine_ls_shift/su_max 0.001
_refine_ls_shift/su_mean 0.000
_refine_ls_structure_factor_coef Fsqd
_refine_ls_weighting_details 'calc w=1/[\s^2^(Fo^2^)+(0.0543P)^2^+0.1408P] where P=(Fo^2^+2Fc^2^)/3'
_refine_ls_weighting_scheme calc
_refine_ls_wR_factor_gt 0.0925
_refine_ls_wR_factor_ref 0.0967
_reflns_number_gt 3485
_reflns_number_total 4162
_reflns_threshold_expression I>2\s(I)
_cod_data_source_file bg2206.cif
_cod_data_source_block I
_cod_original_sg_symbol_H-M 'P 21/c'
_cod_database_code 2219762
_cod_database_fobs_code 2219762

loop_
_symmetry_equiv_pos_as_xyz
'x, y, z'
'-x, y+1/2, -z+1/2'
'-x, -y, -z'
'x, -y-1/2, z-1/2'

loop_
_atom_site_type_symbol
_atom_site_label
_atom_site_fract_x
_atom_site_fract_y
_atom_site_fract_z
_atom_site_U_iso_or_equiv
_atom_site_adp_type
_atom_site_calc_flag
_atom_site_occupancy
Cl Cl1 0.28013(3) 0.291680(16) -0.02974(3) 0.02218(6) Uani d 1
Cl Cl2 0.72672(3) 0.547370(15) 0.42924(4) 0.02557(7) Uani d 1
N N1 0.83741(10) 0.09945(5) 0.45102(12) 0.01963(14) Uani d 1
C C1 0.58794(11) 0.24294(6) 0.24399(13) 0.01689(14) Uani d 1
C C2 0.47672(11) 0.31735(6) 0.15494(13) 0.01727(14) Uani d 1
C C3 0.51579(12) 0.41204(6) 0.20925(13) 0.01900(15) Uani d 1
C C4 0.67376(12) 0.43026(6) 0.35795(13) 0.01858(14) Uani d 1
C C5 0.78922(11) 0.35774(6) 0.45130(13) 0.01811(14) Uani d 1
C C6 0.74533(11) 0.26360(6) 0.39426(12) 0.01621(13) Uani d 1
C C7 0.86553(11) 0.18627(6) 0.49751(12) 0.01690(14) Uani d 1
C C8 0.96808(13) 0.03109(6) 0.56502(14) 0.02076(16) Uani d 1
H H1 0.558(2) 0.1783(10) 0.202(2) 0.025(4) Uiso d 1
H H3 0.447(2) 0.4639(12) 0.150(2) 0.034(4) Uiso d 1
H H5 0.8978(18) 0.3723(10) 0.5610(19) 0.019(3) Uiso d 1
H H7 0.956(2) 0.2083(11) 0.602(2) 0.027(4) Uiso d 1
H H8A 0.9095(19) -0.0120(10) 0.641(2) 0.019(3) Uiso d 1
H H8B 1.071(2) 0.0617(11) 0.660(2) 0.022(3) Uiso d 1

loop_
_atom_site_aniso_label
_atom_site_aniso_U_11
_atom_site_aniso_U_22
_atom_site_aniso_U_33
_atom_site_aniso_U_12
_atom_site_aniso_U_13
_atom_site_aniso_U_23
Cl1 0.01762(9) 0.02168(10) 0.02490(11) 0.00313(6) 0.00456(8) 0.00146(7)
Cl2 0.02981(12) 0.01319(9) 0.03115(12) 0.00056(7) 0.00756(9) -0.00046(7)
N1 0.0189(3) 0.0151(3) 0.0234(3) 0.0039(2) 0.0056(3) 0.0025(2)
C1 0.0164(3) 0.0142(3) 0.0213(3) 0.0015(2) 0.0082(3) 0.0015(2)
C2 0.0160(3) 0.0164(3) 0.0203(3) 0.0021(2) 0.0075(3) 0.0019(3)
C3 0.0200(3) 0.0151(3) 0.0234(4) 0.0038(3) 0.0096(3) 0.0030(3)
C4 0.0211(3) 0.0127(3) 0.0234(4) 0.0011(3) 0.0098(3) 0.0010(3)
C5 0.0192(3) 0.0148(3) 0.0209(3) 0.0013(2) 0.0078(3) 0.0011(2)
C6 0.0167(3) 0.0134(3) 0.0200(3) 0.0021(2) 0.0083(3) 0.0025(2)
C7 0.0156(3) 0.0160(3) 0.0193(3) 0.0031(2) 0.0064(3) 0.0018(2)
C8 0.0218(4) 0.0162(3) 0.0227(4) 0.0051(3) 0.0058(3) 0.0030(3)

loop_
_atom_type_symbol
_atom_type_description
_atom_type_scat_dispersion_real
_atom_type_scat_dispersion_imag
_atom_type_scat_source
C C 0.0033 0.0016 'International Tables Vol C Tables 4.2.6.8 and 6.1.1.4'
H H 0.0000 0.0000 'International Tables Vol C Tables 4.2.6.8 and 6.1.1.4'
N N 0.0061 0.0033 'International Tables Vol C Tables 4.2.6.8 and 6.1.1.4'
Cl Cl 0.1484 0.1585 'International Tables Vol C Tables 4.2.6.8 and 6.1.1.4'

loop_
_geom_angle_atom_site_label_1
_geom_angle_atom_site_label_2
_geom_angle_atom_site_label_3
_geom_angle_site_symmetry_1
_geom_angle_site_symmetry_3
_geom_angle
C7 N1 C8 . . 116.67(8)
C2 C1 C6 . . 118.82(8)
C2 C1 H1 . . 120.4(9)
C6 C1 H1 . . 120.8(9)
C1 C2 C3 . . 122.43(8)
C1 C2 Cl1 . . 118.86(7)
C3 C2 Cl1 . . 118.70(6)
C4 C3 C2 . . 117.34(8)
C4 C3 H3 . . 117.8(11)
C2 C3 H3 . . 124.8(11)
C3 C4 C5 . . 122.12(8)
C3 C4 Cl2 . . 118.59(6)
C5 C4 Cl2 . . 119.29(7)
C4 C5 C6 . . 119.05(8)
C4 C5 H5 . . 120.5(8)
C6 C5 H5 . . 120.4(8)
C5 C6 C1 . . 120.23(7)
C5 C6 C7 . . 119.01(7)
C1 C6 C7 . . 120.75(7)
N1 C7 C6 . . 122.74(8)
N1 C7 H7 . . 124.9(10)
C6 C7 H7 . . 112.3(10)
N1 C8 C8 . 3_756 109.68(10)
N1 C8 H8A . . 109.1(8)
C8 C8 H8A 3_756 . 109.6(8)
N1 C8 H8B . . 112.8(9)
C8 C8 H8B 3_756 . 109.2(9)
H8A C8 H8B . . 106.4(12)

loop_
_geom_bond_atom_site_label_1
_geom_bond_atom_site_label_2
_geom_bond_site_symmetry_2
_geom_bond_distance
Cl1 C2 . 1.7353(9)
Cl2 C4 . 1.7326(9)
N1 C7 . 1.2643(11)
N1 C8 . 1.4571(11)
C1 C2 . 1.3839(11)
C1 C6 . 1.3983(12)
C1 H1 . 0.962(14)
C2 C3 . 1.3916(12)
C3 C4 . 1.3888(13)
C3 H3 . 0.929(17)
C4 C5 . 1.3893(12)
C5 C6 . 1.3939(12)
C5 H5 . 0.988(13)
C6 C7 . 1.4778(11)
C7 H7 . 0.916(16)
C8 C8 3_756 1.526(2)
C8 H8A . 1.050(15)
C8 H8B . 0.979(15)

loop_
_geom_hbond_atom_site_label_D
_geom_hbond_atom_site_label_H
_geom_hbond_atom_site_label_A
_geom_hbond_site_symmetry_A
_geom_hbond_distance_DH
_geom_hbond_distance_HA
_geom_hbond_distance_DA
_geom_hbond_angle_DHA
_geom_hbond_publ_flag
C1 H1 Cl2 2_645 0.962(14) 2.830(16) 3.6479(9) 143.5(13) y

loop_
_geom_torsion_atom_site_label_1
_geom_torsion_atom_site_label_2
_geom_torsion_atom_site_label_3
_geom_torsion_atom_site_label_4
_geom_torsion_site_symmetry_4
_geom_torsion
C6 C1 C2 C3 . 0.08(14)
C6 C1 C2 Cl1 . -179.26(7)
C1 C2 C3 C4 . 0.42(14)
Cl1 C2 C3 C4 . 179.76(7)
C2 C3 C4 C5 . -0.43(14)
C2 C3 C4 Cl2 . 179.97(7)
C3 C4 C5 C6 . -0.06(14)
Cl2 C4 C5 C6 . 179.54(7)
C4 C5 C6 C1 . 0.58(14)
C4 C5 C6 C7 . -178.13(8)
C2 C1 C6 C5 . -0.59(14)
C2 C1 C6 C7 . 178.10(8)
C8 N1 C7 C6 . 179.56(8)
C5 C6 C7 N1 . -177.99(9)
C1 C6 C7 N1 . 3.30(14)
C7 N1 C8 C8 3_756 -127.06(11)
